data_1569243
loop_
_publ_author_name
'Reichl, Stephan'
'Riedlberger, Felix'
'Piesch, Martin'
'Bal&#xe1;zs, G&#xe1;bor'
'Seidl, Michael'
'Scheer, Manfred'

_publ_section_title
;
 Controlled introduction of functional groups at one P atom in
 [Cp*Fe(<i>&#x3b7;</i><sup>5</sup>-P<sub>5</sub>)] and release of
 functionalised phosphines.
;
_journal_issue 26
_journal_name_full 'Chemical science'
_journal_page_first 7285
_journal_page_last 7290
_journal_paper_doi 10.1039/d3sc01488f
_journal_volume 14
_journal_year 2023
_chemical_formula_moiety 'C14.75 H23.55 Fe N0.95 P5'
_chemical_formula_sum 'C14.75 H23.55 Fe N0.95 P5'
_chemical_formula_weight 424.89
_space_group_crystal_system monoclinic
_space_group_IT_number 14
_space_group_name_Hall '-P 2ybc'
_space_group_name_H-M_alt 'P 1 21/c 1'
_atom_sites_solution_hydrogens geom
_audit_creation_date 2020-02-13
_audit_creation_method
;
Olex2 1.3-alpha
(compiled 2020.02.04 svn.rd84adfe8 for OlexSys, GUI svn.r6020)
;
_audit_update_record
;
2020-11-02 deposited with the CCDC.	2023-05-30 downloaded from the CCDC.
;
_cell_angle_alpha 90
_cell_angle_beta 109.044(3)
_cell_angle_gamma 90
_cell_formula_units_Z 4
_cell_length_a 14.2369(3)
_cell_length_b 9.0210(2)
_cell_length_c 16.3159(5)
_cell_measurement_reflns_used 10253
_cell_measurement_temperature 123
_cell_measurement_theta_max 32.0890
_cell_measurement_theta_min 3.7750
_cell_volume 1980.78(9)
_computing_cell_refinement 'CrysAlisPro 1.171.40.14a (Rigaku OD, 2018)'
_computing_data_collection 'CrysAlisPro 1.171.40.14a (Rigaku OD, 2018)'
_computing_data_reduction 'CrysAlisPro 1.171.40.14a (Rigaku OD, 2018)'
_computing_molecular_graphics 'Olex2 1.3-alpha (Dolomanov et al., 2009)'
_computing_publication_material 'Olex2 1.3-alpha (Dolomanov et al., 2009)'
_computing_structure_refinement 'SHELXL 2018/3 (Sheldrick, 2015)'
_computing_structure_solution 'ShelXT (Sheldrick, 2015)'
_diffrn_ambient_temperature 123.0
_diffrn_detector 'CCD plate'
_diffrn_detector_area_resol_mean 5.2548
_diffrn_detector_type AtlasS2
_diffrn_measured_fraction_theta_full 0.997
_diffrn_measured_fraction_theta_max 0.918
_diffrn_measurement_details
;
List of Runs (angles in degrees, time in seconds):

  # Type    Start    End  Width  t~exp~   \w     \q     \k     \f   Frames
#--------------------------------------------------------------------------
  1  \w    -97.00   9.00   0.50   20.00    --  -19.91 -38.00-120.00  212
  2  \w    -97.00   9.00   0.50   20.00    --  -19.91 -38.00 -30.00  212
  3  \w     16.00  78.00   0.50   20.00    --   21.47-122.00 -10.00  124
  4  \w    -97.00 -24.00   0.50   20.00    --  -19.91 -38.00  90.00  146
;
_diffrn_measurement_device 'four-circle diffractometer'
_diffrn_measurement_device_type 'Xcalibur, AtlasS2, Gemini ultra'
_diffrn_measurement_method '\w scans'
_diffrn_orient_matrix_type 'CrysAlisPro convention (1999,Acta A55,543-557)'
_diffrn_orient_matrix_UB_11 0.0096864000
_diffrn_orient_matrix_UB_12 0.0109966000
_diffrn_orient_matrix_UB_13 -0.0395302000
_diffrn_orient_matrix_UB_21 -0.0516996000
_diffrn_orient_matrix_UB_22 -0.0027452000
_diffrn_orient_matrix_UB_23 -0.0229966000
_diffrn_orient_matrix_UB_31 -0.0031523000
_diffrn_orient_matrix_UB_32 0.0778401000
_diffrn_orient_matrix_UB_33 0.0047912000
_diffrn_radiation_monochromator graphite
_diffrn_radiation_probe x-ray
_diffrn_radiation_type 'Mo K\a'
_diffrn_radiation_wavelength 0.71073
_diffrn_reflns_av_R_equivalents 0.0189
_diffrn_reflns_av_unetI/netI 0.0235
_diffrn_reflns_Laue_measured_fraction_full 0.997
_diffrn_reflns_Laue_measured_fraction_max 0.918
_diffrn_reflns_limit_h_max 20
_diffrn_reflns_limit_h_min -21
_diffrn_reflns_limit_k_max 12
_diffrn_reflns_limit_k_min -12
_diffrn_reflns_limit_l_max 24
_diffrn_reflns_limit_l_min -22
_diffrn_reflns_number 19036
_diffrn_reflns_point_group_measured_fraction_full 0.997
_diffrn_reflns_point_group_measured_fraction_max 0.918
_diffrn_reflns_theta_full 25.242
_diffrn_reflns_theta_max 32.255
_diffrn_reflns_theta_min 3.231
_diffrn_source 'fine-focus sealed X-ray tube'
_diffrn_source_type 'Enhance (Mo) X-ray Source'
_exptl_absorpt_coefficient_mu 1.160
_exptl_absorpt_correction_T_max 0.843
_exptl_absorpt_correction_T_min 0.792
_exptl_absorpt_correction_type gaussian
_exptl_absorpt_process_details
;
CrysAlisPro 1.171.40.14a (Rigaku Oxford Diffraction, 2018)
Numerical absorption correction based on gaussian integration over
			a multifaceted crystal model
Empirical absorption correction using spherical harmonics,
 implemented in SCALE3 ABSPACK scaling algorithm.
;
_exptl_crystal_colour 'clear dark brown'
_exptl_crystal_colour_lustre clear
_exptl_crystal_colour_modifier dark
_exptl_crystal_colour_primary brown
_exptl_crystal_density_diffrn 1.425
_exptl_crystal_description block
_exptl_crystal_F_000 879
_exptl_crystal_size_max 0.327
_exptl_crystal_size_mid 0.197
_exptl_crystal_size_min 0.175
_refine_diff_density_max 1.173
_refine_diff_density_min -0.490
_refine_diff_density_rms 0.075
_refine_ls_extinction_method none
_refine_ls_goodness_of_fit_ref 1.051
_refine_ls_hydrogen_treatment constr
_refine_ls_matrix_type full
_refine_ls_number_parameters 214
_refine_ls_number_reflns 6439
_refine_ls_number_restraints 0
_refine_ls_restrained_S_all 1.051
_refine_ls_R_factor_all 0.0385
_refine_ls_R_factor_gt 0.0328
_refine_ls_shift/su_max 0.001
_refine_ls_shift/su_mean 0.000
_refine_ls_structure_factor_coef Fsqd
_refine_ls_weighting_details 'w=1/[\s^2^(Fo^2^)+(0.0450P)^2^+0.9734P] where P=(Fo^2^+2Fc^2^)/3'
_refine_ls_weighting_scheme calc
_refine_ls_wR_factor_gt 0.0851
_refine_ls_wR_factor_ref 0.0883
_reflns_Friedel_coverage 0.000
_reflns_number_gt 5702
_reflns_number_total 6439
_reflns_threshold_expression 'I > 2\s(I)'
_cod_data_source_file d3sc01488f2.cif
_cod_data_source_block mp_abs_gaus
_cod_depositor_comments 'Adding full bibliography for 1569243--1569247.cif.'
_cod_database_code 1569243
_shelx_shelxl_version_number 2018/3
_chemical_oxdiff_formula C15H24FeNP5
_shelx_space_group_comment
;
The symmetry employed for this shelxl refinement is uniquely defined
by the following loop, which should always be used as a source of
symmetry information in preference to the above space-group names.
They are only intended as comments.
;
_reflns_odcompleteness_completeness 99.71
_reflns_odcompleteness_iscentric 1
_reflns_odcompleteness_theta 29.97
_olex2_refinement_description
;
1. Fixed Uiso
 At 1.2 times of:
  All C(H,H) groups
 At 1.5 times of:
  All C(H,H,H) groups
2. Others
 Fixed Sof: P1A(0.95) N1(0.95) C13(0.95) H13A(0.95) H13B(0.95) C15(0.95)
 C12(0.95) H12A(0.95) H12B(0.95) C11(0.95) H11A(0.95) H11B(0.95) H11C(0.95)
 C14(0.95) H14A(0.95) H14B(0.95) P1B(0.05)
3.a Secondary CH2 refined with riding coordinates:
 C13(H13A,H13B), C12(H12A,H12B), C14(H14A,H14B)
3.b Idealised Me refined as rotating group:
 C8(H8A,H8B,H8C), C9(H9A,H9B,H9C), C7(H7A,H7B,H7C), C10(H10A,H10B,H10C),
 C11(H11A,H11B,H11C), C6(H6A,H6B,H6C)
;
_olex2_diffrn_ambient_temperature_device 123
_olex2_submission_special_instructions 'No special instructions were received'
_oxdiff_exptl_absorpt_empirical_details
;
Empirical correction (ABSPACK) includes:
- Absorption correction using spherical harmonics
- Frame scaling
;
_oxdiff_exptl_absorpt_empirical_full_max 1.098
_oxdiff_exptl_absorpt_empirical_full_min 0.902

loop_
_space_group_symop_operation_xyz
'x, y, z'
'-x, y+1/2, -z+1/2'
'-x, -y, -z'
'x, -y-1/2, z-1/2'

loop_
_atom_site_label
_atom_site_type_symbol
_atom_site_fract_x
_atom_site_fract_y
_atom_site_fract_z
_atom_site_U_iso_or_equiv
_atom_site_adp_type
_atom_site_occupancy
_atom_site_site_symmetry_order
_atom_site_calc_flag
_atom_site_refinement_flags_posn
_atom_site_refinement_flags_adp
_atom_site_refinement_flags_occupancy
_atom_site_disorder_assembly
_atom_site_disorder_group
Fe1 Fe 0.21599(2) 0.43133(2) 0.71997(2) 0.01492(6) Uani 1 1 d . . . . .
P1A P 0.20521(3) 0.64232(4) 0.57039(3) 0.01770(8) Uani 0.95 1 d . . P A 1
P4 P 0.04878(3) 0.49349(4) 0.65226(3) 0.02074(9) Uani 1 1 d . . . . .
P3 P 0.14132(3) 0.65125(4) 0.74243(3) 0.02173(9) Uani 1 1 d . . . . .
P5 P 0.13433(3) 0.43224(4) 0.57150(3) 0.01982(8) Uani 1 1 d . . . . .
P2 P 0.27387(3) 0.66962(4) 0.70770(3) 0.02124(9) Uani 1 1 d . . . . .
C4 C 0.20930(11) 0.30251(16) 0.82210(10) 0.0184(3) Uani 1 1 d . . . . .
C3 C 0.19941(11) 0.21014(16) 0.74773(10) 0.0182(3) Uani 1 1 d . . . . .
C1 C 0.35242(11) 0.32746(17) 0.78467(11) 0.0218(3) Uani 1 1 d . . . . .
C2 C 0.28809(11) 0.22654(16) 0.72483(10) 0.0197(3) Uani 1 1 d . . . . .
N1 N 0.50834(12) 0.68798(19) 0.43869(12) 0.0335(4) Uani 0.95 1 d . . P A 1
C5 C 0.30433(11) 0.37423(17) 0.84506(10) 0.0205(3) Uani 1 1 d . . . . .
C8 C 0.11440(12) 0.10865(17) 0.70357(11) 0.0245(3) Uani 1 1 d . . . . .
H8A H 0.054207 0.143675 0.714140 0.037 Uiso 1 1 calc R U . . .
H8B H 0.130080 0.008063 0.726682 0.037 Uiso 1 1 calc R U . . .
H8C H 0.103412 0.107942 0.641069 0.037 Uiso 1 1 calc R U . . .
C9 C 0.13519(13) 0.31822(18) 0.86928(11) 0.0257(3) Uani 1 1 d . . . . .
H9A H 0.138728 0.418774 0.892832 0.039 Uiso 1 1 calc R U . . .
H9B H 0.150304 0.246221 0.916805 0.039 Uiso 1 1 calc R U . . .
H9C H 0.068170 0.299898 0.828998 0.039 Uiso 1 1 calc R U . . .
C13 C 0.26729(12) 0.58475(19) 0.42698(11) 0.0223(3) Uani 0.95 1 d . . P A 1
H13A H 0.241003 0.679573 0.397978 0.027 Uiso 0.95 1 calc R U P A 1
H13B H 0.211788 0.512766 0.412483 0.027 Uiso 0.95 1 calc R U P A 1
C15 C 0.43763(12) 0.61811(18) 0.41744(11) 0.0228(3) Uani 0.95 1 d . . P A 1
C7 C 0.31077(14) 0.14284(19) 0.65388(12) 0.0289(3) Uani 1 1 d . . . . .
H7A H 0.250157 0.133770 0.603710 0.043 Uiso 1 1 calc R U . . .
H7B H 0.335540 0.043799 0.674777 0.043 Uiso 1 1 calc R U . . .
H7C H 0.361408 0.196371 0.636874 0.043 Uiso 1 1 calc R U . . .
C12 C 0.30472(12) 0.6091(2) 0.52467(11) 0.0220(3) Uani 0.95 1 d . . P A 1
H12A H 0.350467 0.695062 0.538012 0.026 Uiso 0.95 1 calc R U P A 1
H12B H 0.343035 0.520873 0.552977 0.026 Uiso 0.95 1 calc R U P A 1
C10 C 0.34776(14) 0.4754(2) 0.92167(11) 0.0295(4) Uani 1 1 d . . . . .
H10A H 0.391940 0.547561 0.908000 0.044 Uiso 1 1 calc R U . . .
H10B H 0.385576 0.416632 0.972163 0.044 Uiso 1 1 calc R U . . .
H10C H 0.293985 0.527868 0.934646 0.044 Uiso 1 1 calc R U . . .
C11 C 0.13156(13) 0.79523(19) 0.50912(12) 0.0262(3) Uani 0.95 1 d . . P A 1
H11A H 0.104408 0.767700 0.447772 0.039 Uiso 0.95 1 calc R U P A 1
H11B H 0.173724 0.883155 0.515224 0.039 Uiso 0.95 1 calc R U P A 1
H11C H 0.076925 0.817089 0.531385 0.039 Uiso 0.95 1 calc R U P A 1
C14 C 0.34754(13) 0.52740(19) 0.39157(12) 0.0238(3) Uani 0.95 1 d . . P A 1
H14A H 0.365154 0.424718 0.412324 0.029 Uiso 0.95 1 calc R U P A 1
H14B H 0.320274 0.524482 0.327471 0.029 Uiso 0.95 1 calc R U P A 1
C6 C 0.45558(12) 0.3702(2) 0.78792(14) 0.0353(4) Uani 1 1 d . . . . .
H6A H 0.459891 0.368265 0.729197 0.053 Uiso 1 1 calc R U . . .
H6B H 0.503521 0.299860 0.824656 0.053 Uiso 1 1 calc R U . . .
H6C H 0.470614 0.470231 0.812025 0.053 Uiso 1 1 calc R U . . .
P1B P 0.2358(7) 0.5399(10) 0.6025(6) 0.0280(18) Uani 0.05 1 d . . P A 2

loop_
_atom_site_aniso_label
_atom_site_aniso_U_11
_atom_site_aniso_U_22
_atom_site_aniso_U_33
_atom_site_aniso_U_23
_atom_site_aniso_U_13
_atom_site_aniso_U_12
Fe1 0.01479(10) 0.01458(10) 0.01610(11) 0.00248(7) 0.00604(7) 0.00115(6)
P1A 0.01933(17) 0.01685(17) 0.01707(19) 0.00294(14) 0.00614(14) -0.00006(13)
P4 0.01610(16) 0.02275(19) 0.0234(2) -0.00019(15) 0.00654(14) 0.00231(13)
P3 0.02460(19) 0.01856(18) 0.0230(2) -0.00163(14) 0.00905(15) 0.00312(14)
P5 0.02254(18) 0.01889(18) 0.01793(19) -0.00011(14) 0.00647(14) 0.00084(13)
P2 0.02354(18) 0.01939(18) 0.02014(19) 0.00089(14) 0.00623(15) -0.00327(14)
C4 0.0222(6) 0.0165(6) 0.0180(7) 0.0038(5) 0.0089(5) 0.0003(5)
C3 0.0198(6) 0.0153(6) 0.0203(7) 0.0034(5) 0.0079(5) 0.0013(5)
C1 0.0163(6) 0.0221(7) 0.0263(8) 0.0079(6) 0.0059(5) 0.0038(5)
C2 0.0204(6) 0.0176(6) 0.0231(7) 0.0058(5) 0.0098(5) 0.0056(5)
N1 0.0307(8) 0.0342(8) 0.0403(10) -0.0020(7) 0.0179(7) -0.0054(6)
C5 0.0208(6) 0.0196(7) 0.0185(7) 0.0048(5) 0.0029(5) 0.0000(5)
C8 0.0269(7) 0.0195(7) 0.0282(8) -0.0019(6) 0.0104(6) -0.0039(6)
C9 0.0344(8) 0.0236(7) 0.0262(8) -0.0003(6) 0.0197(7) -0.0032(6)
C13 0.0213(7) 0.0268(8) 0.0193(7) -0.0006(6) 0.0073(6) -0.0039(6)
C15 0.0269(8) 0.0226(7) 0.0228(8) 0.0000(6) 0.0136(6) 0.0011(6)
C7 0.0338(8) 0.0258(8) 0.0337(9) 0.0013(7) 0.0201(7) 0.0085(6)
C12 0.0193(7) 0.0289(8) 0.0186(7) 0.0021(6) 0.0074(6) -0.0010(6)
C10 0.0319(8) 0.0267(8) 0.0232(8) 0.0011(6) -0.0002(6) -0.0035(6)
C11 0.0304(8) 0.0208(7) 0.0254(8) 0.0067(6) 0.0063(7) 0.0042(6)
C14 0.0270(8) 0.0243(7) 0.0221(8) -0.0038(6) 0.0108(6) -0.0056(6)
C6 0.0171(7) 0.0405(10) 0.0481(11) 0.0068(9) 0.0100(7) 0.0012(7)
P1B 0.036(5) 0.023(4) 0.031(5) 0.009(3) 0.019(4) 0.006(3)

loop_
_atom_type_symbol
_atom_type_description
_atom_type_scat_dispersion_real
_atom_type_scat_dispersion_imag
_atom_type_scat_source
C C 0.0033 0.0016 'International Tables Vol C Tables 4.2.6.8 and 6.1.1.4'
H H 0.0000 0.0000 'International Tables Vol C Tables 4.2.6.8 and 6.1.1.4'
Fe Fe 0.3463 0.8444 'International Tables Vol C Tables 4.2.6.8 and 6.1.1.4'
N N 0.0061 0.0033 'International Tables Vol C Tables 4.2.6.8 and 6.1.1.4'
P P 0.1023 0.0942 'International Tables Vol C Tables 4.2.6.8 and 6.1.1.4'

loop_
_exptl_crystal_face_index_h
_exptl_crystal_face_index_k
_exptl_crystal_face_index_l
_exptl_crystal_face_perp_dist
-3 13 3 0.1477
-2 -12 -3 0.1634
-3 11 12 0.1364
1 6 -19 0.1057
2 1 -22 0.1016
3 -11 -13 0.1737
0 -11 12 0.1221
-2 -1 22 0.0951
15 0 10 0.1000
7 10 8 0.1518
13 -7 6 0.1288
-8 4 -15 0.1016
-7 -1 -17 0.1220
20 0 -2 0.0723
-19 -1 2 0.0935
18 2 -15 0.1016
18 0 -15 0.0981
-19 -1 15 0.1218
-18 1 15 0.1193
-7 12 7 0.1317
-10 -1 22 0.1052
-10 3 22 0.1115
10 1 -22 0.0821
4 -12 3 0.1524
7 1 17 0.1059

loop_
_geom_angle_atom_site_label_1
_geom_angle_atom_site_label_2
_geom_angle_atom_site_label_3
_geom_angle
_geom_angle_site_symmetry_1
_geom_angle_site_symmetry_3
_geom_angle_publ_flag
P3 Fe1 P4 54.971(15) . . ?
P5 Fe1 P4 54.601(15) . . ?
P5 Fe1 P3 93.565(16) . . ?
P5 Fe1 P2 88.732(15) . . ?
P2 Fe1 P4 94.128(16) . . ?
P2 Fe1 P3 54.733(15) . . ?
C4 Fe1 P4 102.04(4) . . ?
C4 Fe1 P3 102.05(4) . . ?
C4 Fe1 P5 135.01(4) . . ?
C4 Fe1 P2 134.43(4) . . ?
C4 Fe1 C3 40.77(6) . . ?
C4 Fe1 C1 67.76(6) . . ?
C4 Fe1 C2 67.94(6) . . ?
C4 Fe1 C5 40.53(6) . . ?
C4 Fe1 P1B 170.6(2) . . ?
C3 Fe1 P4 99.36(4) . . ?
C3 Fe1 P3 133.79(4) . . ?
C3 Fe1 P5 100.21(4) . . ?
C3 Fe1 P2 166.44(4) . . ?
C3 Fe1 C1 67.33(6) . . ?
C3 Fe1 C2 40.20(5) . . ?
C3 Fe1 C5 67.90(6) . . ?
C3 Fe1 P1B 131.2(2) . . ?
C1 Fe1 P4 166.67(4) . . ?
C1 Fe1 P3 133.83(5) . . ?
C1 Fe1 P5 126.27(5) . . ?
C1 Fe1 P2 99.17(4) . . ?
C1 Fe1 P1B 105.6(2) . . ?
C2 Fe1 P4 129.55(4) . . ?
C2 Fe1 P3 169.16(4) . . ?
C2 Fe1 P5 96.58(5) . . ?
C2 Fe1 P2 129.12(4) . . ?
C2 Fe1 C1 39.67(6) . . ?
C2 Fe1 P1B 102.7(2) . . ?
C5 Fe1 P4 135.83(5) . . ?
C5 Fe1 P3 102.51(5) . . ?
C5 Fe1 P5 163.90(5) . . ?
C5 Fe1 P2 101.22(4) . . ?
C5 Fe1 C1 40.07(6) . . ?
C5 Fe1 C2 67.32(6) . . ?
C5 Fe1 P1B 137.6(3) . . ?
P1B Fe1 P4 83.4(2) . . ?
P1B Fe1 P3 87.4(2) . . ?
P1B Fe1 P5 43.0(3) . . ?
P1B Fe1 P2 51.7(3) . . ?
P2 P1A P5 98.48(2) . . ?
C12 P1A P5 106.70(6) . . ?
C12 P1A P2 107.16(6) . . ?
C11 P1A P5 118.98(6) . . ?
C11 P1A P2 118.07(6) . . ?
C11 P1A C12 106.50(8) . . ?
P3 P4 Fe1 62.358(16) . . ?
P5 P4 Fe1 62.169(16) . . ?
P5 P4 P3 104.28(2) . . ?
P4 P3 Fe1 62.672(16) . . ?
P2 P3 Fe1 62.596(16) . . ?
P2 P3 P4 105.34(2) . . ?
P1A P5 Fe1 86.285(18) . . ?
P4 P5 Fe1 63.231(16) . . ?
P4 P5 P1A 98.09(2) . . ?
P1B P5 Fe1 66.3(3) . . ?
P1B P5 P4 105.8(3) . . ?
P1A P2 Fe1 86.016(18) . . ?
P1A P2 P3 97.27(2) . . ?
P3 P2 Fe1 62.671(15) . . ?
P1B P2 Fe1 62.0(2) . . ?
P1B P2 P3 99.6(3) . . ?
C3 C4 Fe1 70.27(8) . . ?
C3 C4 C9 126.47(13) . . ?
C5 C4 Fe1 70.62(8) . . ?
C5 C4 C3 107.79(13) . . ?
C5 C4 C9 125.72(14) . . ?
C9 C4 Fe1 125.96(11) . . ?
C4 C3 Fe1 68.97(8) . . ?
C4 C3 C8 126.80(13) . . ?
C2 C3 Fe1 70.87(8) . . ?
C2 C3 C4 107.87(13) . . ?
C2 C3 C8 125.27(14) . . ?
C8 C3 Fe1 127.78(11) . . ?
C2 C1 Fe1 70.10(8) . . ?
C2 C1 C5 108.29(13) . . ?
C2 C1 C6 126.11(16) . . ?
C5 C1 Fe1 69.16(8) . . ?
C5 C1 C6 125.48(16) . . ?
C6 C1 Fe1 129.44(12) . . ?
C3 C2 Fe1 68.93(8) . . ?
C3 C2 C7 125.22(14) . . ?
C1 C2 Fe1 70.23(8) . . ?
C1 C2 C3 108.06(13) . . ?
C1 C2 C7 126.59(14) . . ?
C7 C2 Fe1 129.60(11) . . ?
C4 C5 Fe1 68.85(8) . . ?
C4 C5 C10 125.88(15) . . ?
C1 C5 Fe1 70.76(9) . . ?
C1 C5 C4 107.98(13) . . ?
C1 C5 C10 126.08(14) . . ?
C10 C5 Fe1 128.01(11) . . ?
C3 C8 H8A 109.5 . . ?
C3 C8 H8B 109.5 . . ?
C3 C8 H8C 109.5 . . ?
H8A C8 H8B 109.5 . . ?
H8A C8 H8C 109.5 . . ?
H8B C8 H8C 109.5 . . ?
C4 C9 H9A 109.5 . . ?
C4 C9 H9B 109.5 . . ?
C4 C9 H9C 109.5 . . ?
H9A C9 H9B 109.5 . . ?
H9A C9 H9C 109.5 . . ?
H9B C9 H9C 109.5 . . ?
H13A C13 H13B 107.7 . . ?
C12 C13 H13A 108.9 . . ?
C12 C13 H13B 108.9 . . ?
C12 C13 C14 113.27(14) . . ?
C14 C13 H13A 108.9 . . ?
C14 C13 H13B 108.9 . . ?
N1 C15 C14 179.1(2) . . ?
C2 C7 H7A 109.5 . . ?
C2 C7 H7B 109.5 . . ?
C2 C7 H7C 109.5 . . ?
H7A C7 H7B 109.5 . . ?
H7A C7 H7C 109.5 . . ?
H7B C7 H7C 109.5 . . ?
P1A C12 H12A 108.9 . . ?
P1A C12 H12B 108.9 . . ?
C13 C12 P1A 113.43(11) . . ?
C13 C12 H12A 108.9 . . ?
C13 C12 H12B 108.9 . . ?
H12A C12 H12B 107.7 . . ?
C5 C10 H10A 109.5 . . ?
C5 C10 H10B 109.5 . . ?
C5 C10 H10C 109.5 . . ?
H10A C10 H10B 109.5 . . ?
H10A C10 H10C 109.5 . . ?
H10B C10 H10C 109.5 . . ?
P1A C11 H11A 109.5 . . ?
P1A C11 H11B 109.5 . . ?
P1A C11 H11C 109.5 . . ?
H11A C11 H11B 109.5 . . ?
H11A C11 H11C 109.5 . . ?
H11B C11 H11C 109.5 . . ?
C13 C14 H14A 108.9 . . ?
C13 C14 H14B 108.9 . . ?
C15 C14 C13 113.24(14) . . ?
C15 C14 H14A 108.9 . . ?
C15 C14 H14B 108.9 . . ?
H14A C14 H14B 107.7 . . ?
C1 C6 H6A 109.5 . . ?
C1 C6 H6B 109.5 . . ?
C1 C6 H6C 109.5 . . ?
H6A C6 H6B 109.5 . . ?
H6A C6 H6C 109.5 . . ?
H6B C6 H6C 109.5 . . ?
P5 P1B Fe1 70.7(3) . . ?
P5 P1B P2 124.3(5) . . ?
P2 P1B Fe1 66.3(3) . . ?

loop_
_geom_bond_atom_site_label_1
_geom_bond_atom_site_label_2
_geom_bond_distance
_geom_bond_site_symmetry_2
_geom_bond_publ_flag
Fe1 P4 2.3422(4) . ?
Fe1 P3 2.3355(4) . ?
Fe1 P5 2.3199(5) . ?
Fe1 P2 2.3340(4) . ?
Fe1 C4 2.0591(14) . ?
Fe1 C3 2.0765(14) . ?
Fe1 C1 2.1040(14) . ?
Fe1 C2 2.1023(14) . ?
Fe1 C5 2.0827(15) . ?
Fe1 P1B 2.251(9) . ?
P1A P5 2.1499(5) . ?
P1A P2 2.1462(6) . ?
P1A C12 1.8284(16) . ?
P1A C11 1.8214(17) . ?
P4 P3 2.1589(6) . ?
P4 P5 2.1384(6) . ?
P3 P2 2.1465(6) . ?
P5 P1B 1.676(10) . ?
P2 P1B 2.001(10) . ?
C4 C3 1.441(2) . ?
C4 C5 1.435(2) . ?
C4 C9 1.502(2) . ?
C3 C2 1.436(2) . ?
C3 C8 1.501(2) . ?
C1 C2 1.427(2) . ?
C1 C5 1.435(2) . ?
C1 C6 1.503(2) . ?
C2 C7 1.503(2) . ?
N1 C15 1.142(2) . ?
C5 C10 1.508(2) . ?
C8 H8A 0.9800 . ?
C8 H8B 0.9800 . ?
C8 H8C 0.9800 . ?
C9 H9A 0.9800 . ?
C9 H9B 0.9800 . ?
C9 H9C 0.9800 . ?
C13 H13A 0.9900 . ?
C13 H13B 0.9900 . ?
C13 C12 1.523(2) . ?
C13 C14 1.529(2) . ?
C15 C14 1.463(2) . ?
C7 H7A 0.9800 . ?
C7 H7B 0.9800 . ?
C7 H7C 0.9800 . ?
C12 H12A 0.9900 . ?
C12 H12B 0.9900 . ?
C10 H10A 0.9800 . ?
C10 H10B 0.9800 . ?
C10 H10C 0.9800 . ?
C11 H11A 0.9800 . ?
C11 H11B 0.9800 . ?
C11 H11C 0.9800 . ?
C14 H14A 0.9900 . ?
C14 H14B 0.9900 . ?
C6 H6A 0.9800 . ?
C6 H6B 0.9800 . ?
C6 H6C 0.9800 . ?

loop_
_geom_torsion_atom_site_label_1
_geom_torsion_atom_site_label_2
_geom_torsion_atom_site_label_3
_geom_torsion_atom_site_label_4
_geom_torsion
_geom_torsion_site_symmetry_1
_geom_torsion_site_symmetry_2
_geom_torsion_site_symmetry_3
_geom_torsion_site_symmetry_4
_geom_torsion_publ_flag
Fe1 P5 P1B P2 -41.1(4) . . . . ?
Fe1 C4 C3 C2 60.46(10) . . . . ?
Fe1 C4 C3 C8 -122.15(15) . . . . ?
Fe1 C4 C5 C1 -60.20(10) . . . . ?
Fe1 C4 C5 C10 122.35(15) . . . . ?
Fe1 C3 C2 C1 59.54(10) . . . . ?
Fe1 C3 C2 C7 -124.34(15) . . . . ?
Fe1 C1 C2 C3 -58.74(10) . . . . ?
Fe1 C1 C2 C7 125.22(15) . . . . ?
Fe1 C1 C5 C4 59.00(10) . . . . ?
Fe1 C1 C5 C10 -123.55(16) . . . . ?
P4 P5 P1B Fe1 50.5(2) . . . . ?
P4 P5 P1B P2 9.5(6) . . . . ?
P5 P1A C12 C13 74.31(13) . . . . ?
P2 P1A C12 C13 179.02(11) . . . . ?
C4 C3 C2 Fe1 -59.27(10) . . . . ?
C4 C3 C2 C1 0.28(16) . . . . ?
C4 C3 C2 C7 176.39(14) . . . . ?
C3 C4 C5 Fe1 60.74(10) . . . . ?
C3 C4 C5 C1 0.54(16) . . . . ?
C3 C4 C5 C10 -176.91(14) . . . . ?
C2 C1 C5 Fe1 -59.38(10) . . . . ?
C2 C1 C5 C4 -0.38(17) . . . . ?
C2 C1 C5 C10 177.07(14) . . . . ?
C5 C4 C3 Fe1 -60.97(10) . . . . ?
C5 C4 C3 C2 -0.51(16) . . . . ?
C5 C4 C3 C8 176.89(14) . . . . ?
C5 C1 C2 Fe1 58.80(10) . . . . ?
C5 C1 C2 C3 0.06(16) . . . . ?
C5 C1 C2 C7 -175.99(14) . . . . ?
C8 C3 C2 Fe1 123.29(15) . . . . ?
C8 C3 C2 C1 -177.17(14) . . . . ?
C8 C3 C2 C7 -1.1(2) . . . . ?
C9 C4 C3 Fe1 120.71(15) . . . . ?
C9 C4 C3 C2 -178.83(14) . . . . ?
C9 C4 C3 C8 -1.4(2) . . . . ?
C9 C4 C5 Fe1 -120.92(15) . . . . ?
C9 C4 C5 C1 178.88(14) . . . . ?
C9 C4 C5 C10 1.4(2) . . . . ?
C12 C13 C14 C15 -52.6(2) . . . . ?
C11 P1A C12 C13 -53.74(14) . . . . ?
C14 C13 C12 P1A -168.70(12) . . . . ?
C6 C1 C2 Fe1 -124.90(16) . . . . ?
C6 C1 C2 C3 176.37(15) . . . . ?
C6 C1 C2 C7 0.3(3) . . . . ?
C6 C1 C5 Fe1 124.29(16) . . . . ?
C6 C1 C5 C4 -176.71(15) . . . . ?
C6 C1 C5 C10 0.7(3) . . . . ?

loop_
_exptl_oxdiff_crystal_face_indexfrac_h
_exptl_oxdiff_crystal_face_indexfrac_k
_exptl_oxdiff_crystal_face_indexfrac_l
_exptl_oxdiff_crystal_face_x
_exptl_oxdiff_crystal_face_y
_exptl_oxdiff_crystal_face_z
-3.0335 12.5167 3.0695 -0.0131 0.0519 0.9986
-2.2135 -12.4280 -3.0548 -0.0374 0.2188 -0.9751
-2.9079 10.7533 12.2482 -0.3941 -0.1608 0.9049
1.4348 6.3361 -19.3297 0.8477 0.3529 0.3961
2.4674 1.3765 -22.3771 0.9236 0.3833 -0.0078
2.9506 -10.5267 -12.8666 0.4214 0.1722 -0.8903
-0.0280 -10.5158 12.2377 -0.5997 -0.2511 -0.7598
-2.4674 -1.3765 22.3771 -0.9236 -0.3833 0.0078
15.0179 0.0017 9.9872 -0.2493 -1.0061 0.0006
7.0230 10.0064 7.9788 -0.1373 -0.5740 0.7950
13.0050 -7.0027 5.9996 -0.1882 -0.7911 -0.5573
-8.0150 3.9937 -14.9989 0.5592 0.7483 0.2643
-7.0221 -1.0096 -16.9921 0.5926 0.7566 -0.1379
20.0082 -0.0084 -2.0166 0.2734 -0.9880 -0.0734
-19.0088 -0.9923 2.0173 -0.2748 0.9391 -0.0077
17.9961 1.9840 -15.0176 0.7898 -0.5905 0.0258
17.9939 -0.0167 -15.0146 0.7676 -0.5849 -0.1300
-18.9955 -0.9833 15.0169 -0.7884 0.6394 0.0553
-17.9928 1.0170 15.0131 -0.7566 0.5822 0.2078
-6.9830 12.0112 6.9875 -0.2118 0.1674 0.9904
-9.9837 -0.9816 22.0092 -0.9775 0.0127 0.0605
-9.9793 3.0197 22.0032 -0.9332 0.0016 0.3719
9.9837 0.9816 -22.0092 0.9775 -0.0127 -0.0605
3.9917 -12.0033 3.0148 -0.2125 -0.2427 -0.9325
7.0221 1.0096 16.9921 -0.5926 -0.7566 0.1379
